data_1511919
loop_
_publ_author_name
'Handore, Kishor L.'
'Reddy, D. Srinivasa'

_publ_section_title
;
 A diverted total syntheses of potent cell adhesion inhibitor peribysin e
 analogues.
;
_journal_issue 8
_journal_name_full 'Organic letters'
_journal_page_first 1894
_journal_page_last 1897
_journal_paper_doi 10.1021/ol400555m
_journal_volume 15
_journal_year 2013
_chemical_formula_moiety 'C16 H24 O4'
_chemical_formula_sum 'C16 H24 O4'
_chemical_formula_weight 280.35
_chemical_melting_point 356
_chemical_name_common hydrindane
_chemical_name_systematic
; 
 ? 
;
_space_group_IT_number 14
_symmetry_cell_setting monoclinic
_symmetry_space_group_name_Hall '-P 2ybc'
_symmetry_space_group_name_H-M 'P 1 21/c 1'
_atom_sites_solution_hydrogens geom
_atom_sites_solution_primary direct
_atom_sites_solution_secondary difmap
_audit_creation_method SHELXL-97
_cell_angle_alpha 90.00
_cell_angle_beta 98.401(2)
_cell_angle_gamma 90.00
_cell_formula_units_Z 4
_cell_length_a 6.9099(6)
_cell_length_b 18.7473(16)
_cell_length_c 11.4333(10)
_cell_measurement_reflns_used 5696
_cell_measurement_temperature 100(2)
_cell_measurement_theta_max 29.3
_cell_measurement_theta_min 2.82
_cell_volume 1465.2(2)
_computing_cell_refinement 'SMART (Bruker, 2000)'
_computing_data_collection 'SMART (Bruker, 2000)'
_computing_data_reduction 'SAINT(Bruker, 2000)'
_computing_molecular_graphics SHELXTL
_computing_publication_material SHELXTL
_computing_structure_refinement 'SHELXL-97 (Sheldrick, 2008)'
_computing_structure_solution 'SHELXS-97 (Sheldrick, 2008)'
_diffrn_ambient_temperature 100(2)
_diffrn_measured_fraction_theta_full 0.999
_diffrn_measured_fraction_theta_max 0.999
_diffrn_measurement_device 'BRUKER SMART APEX II'
_diffrn_measurement_device_type 'CCD Area Detector'
_diffrn_measurement_method 'Omega and phi Scan'
_diffrn_radiation_monochromator graphite
_diffrn_radiation_source 'fine-focus sealed tube'
_diffrn_radiation_type MoK\a
_diffrn_radiation_wavelength 0.71073
_diffrn_reflns_av_R_equivalents 0.0498
_diffrn_reflns_av_sigmaI/netI 0.0401
_diffrn_reflns_limit_h_max 8
_diffrn_reflns_limit_h_min -8
_diffrn_reflns_limit_k_max 23
_diffrn_reflns_limit_k_min -23
_diffrn_reflns_limit_l_max 14
_diffrn_reflns_limit_l_min -14
_diffrn_reflns_number 13630
_diffrn_reflns_theta_full 27.00
_diffrn_reflns_theta_max 27.00
_diffrn_reflns_theta_min 2.10
_exptl_absorpt_coefficient_mu 0.090
_exptl_absorpt_correction_T_max 0.9582
_exptl_absorpt_correction_T_min 0.9268
_exptl_absorpt_correction_type multi-scan
_exptl_absorpt_process_details 'BRUKER SADABS'
_exptl_crystal_colour colourless
_exptl_crystal_density_diffrn 1.271
_exptl_crystal_density_method 'not measured'
_exptl_crystal_description block
_exptl_crystal_F_000 608
_exptl_crystal_size_max 0.86
_exptl_crystal_size_mid 0.49
_exptl_crystal_size_min 0.48
_refine_diff_density_max 0.402
_refine_diff_density_min -0.240
_refine_diff_density_rms 0.054
_refine_ls_extinction_method none
_refine_ls_goodness_of_fit_ref 1.052
_refine_ls_hydrogen_treatment constr
_refine_ls_matrix_type full
_refine_ls_number_parameters 194
_refine_ls_number_reflns 3189
_refine_ls_number_restraints 12
_refine_ls_restrained_S_all 1.051
_refine_ls_R_factor_all 0.0563
_refine_ls_R_factor_gt 0.0464
_refine_ls_shift/su_max 0.000
_refine_ls_shift/su_mean 0.000
_refine_ls_structure_factor_coef Fsqd
_refine_ls_weighting_details 'calc w=1/[\s^2^(Fo^2^)+(0.0662P)^2^+0.5877P] where P=(Fo^2^+2Fc^2^)/3'
_refine_ls_weighting_scheme calc
_refine_ls_wR_factor_gt 0.1203
_refine_ls_wR_factor_ref 0.1297
_reflns_number_gt 2657
_reflns_number_total 3189
_reflns_threshold_expression >2sigma(I)
_cod_data_source_file ol400555m_si_002.cif
_cod_data_source_block 13_epoxide
_cod_original_sg_symbol_H-M P21/c
_cod_database_code 1511919

loop_
_symmetry_equiv_pos_as_xyz
'x, y, z'
'-x, y+1/2, -z+1/2'
'-x, -y, -z'
'x, -y-1/2, z-1/2'

loop_
_atom_site_label
_atom_site_type_symbol
_atom_site_fract_x
_atom_site_fract_y
_atom_site_fract_z
_atom_site_U_iso_or_equiv
_atom_site_adp_type
_atom_site_occupancy
_atom_site_symmetry_multiplicity
_atom_site_calc_flag
_atom_site_refinement_flags
_atom_site_disorder_assembly
_atom_site_disorder_group
O1 O 0.47170(17) 0.57169(6) 0.59015(10) 0.0240(3) Uani 0.90 1 d PU A 1
O1A O 0.2475(18) 0.4828(6) 0.5725(11) 0.037(3) Uani 0.10 1 d PU A 2
O2 O -0.10859(15) 0.66657(6) 0.84870(9) 0.0235(3) Uani 1 1 d . . .
H2A H -0.1155 0.7042 0.8878 0.035 Uiso 1 1 calc R . .
O3 O -0.30013(15) 0.76986(6) 0.66658(9) 0.0253(3) Uani 1 1 d . A .
O4 O -0.22843(14) 0.72162(6) 0.48949(9) 0.0221(3) Uani 1 1 d . . .
C1 C 0.2652(2) 0.55354(8) 0.56418(13) 0.0227(3) Uani 1 1 d . . .
H1 H 0.2214 0.5338 0.4834 0.027 Uiso 1 1 calc R A 1
C2 C 0.4031(2) 0.50875(8) 0.64206(14) 0.0249(3) Uani 1 1 d . A .
H2 H 0.4394 0.4621 0.6087 0.030 Uiso 1 1 calc R B 1
C3 C 0.4097(2) 0.51199(8) 0.77347(13) 0.0243(3) Uani 1 1 d . . .
H3A H 0.5473 0.5078 0.8117 0.029 Uiso 1 1 calc R A .
H3B H 0.3366 0.4709 0.7993 0.029 Uiso 1 1 calc R . .
C4 C 0.3228(2) 0.58104(8) 0.81483(12) 0.0197(3) Uani 1 1 d . A .
H4 H 0.4087 0.6211 0.7959 0.024 Uiso 1 1 calc R . .
C5 C 0.1151(2) 0.59573(7) 0.74780(12) 0.0177(3) Uani 1 1 d . . .
C6 C 0.0494(2) 0.67169(7) 0.78320(12) 0.0182(3) Uani 1 1 d . A .
H6 H 0.1619 0.6943 0.8349 0.022 Uiso 1 1 calc R . .
C7 C 0.0079(2) 0.71625(8) 0.66572(12) 0.0184(3) Uani 1 1 d . . .
C8 C -0.2104(2) 0.71273(8) 0.61405(12) 0.0197(3) Uani 1 1 d . A .
H8 H -0.2681 0.6661 0.6339 0.024 Uiso 1 1 calc R . .
C9 C 0.1462(2) 0.68109(8) 0.59004(12) 0.0195(3) Uani 1 1 d . A .
H9A H 0.1086 0.6928 0.5054 0.023 Uiso 1 1 calc R . .
H9B H 0.2832 0.6962 0.6154 0.023 Uiso 1 1 calc R . .
C10 C 0.1204(2) 0.60148(8) 0.61243(12) 0.0195(3) Uani 1 1 d . A .
H10 H -0.0126 0.5879 0.5717 0.023 Uiso 1 1 calc R . .
C11 C 0.0354(2) 0.79579(8) 0.68604(12) 0.0217(3) Uani 1 1 d . A .
C12 C -0.1652(2) 0.82837(9) 0.68141(16) 0.0292(4) Uani 1 1 d . . .
H12A H -0.1757 0.8544 0.7555 0.035 Uiso 1 1 calc R A .
H12B H -0.1919 0.8620 0.6142 0.035 Uiso 1 1 calc R . .
C13 C 0.2027(2) 0.83134(8) 0.70236(14) 0.0267(3) Uani 1 1 d . . .
H13A H 0.2026 0.8816 0.7123 0.032 Uiso 1 1 calc R A .
H13B H 0.3230 0.8065 0.7041 0.032 Uiso 1 1 calc R . .
C14 C 0.3305(2) 0.57967(9) 0.94941(13) 0.0266(3) Uani 1 1 d . . .
H14A H 0.4672 0.5793 0.9873 0.040 Uiso 1 1 calc R A .
H14B H 0.2644 0.5367 0.9723 0.040 Uiso 1 1 calc R . .
H14C H 0.2648 0.6221 0.9747 0.040 Uiso 1 1 calc R . .
C15 C -0.0306(2) 0.53750(8) 0.77129(14) 0.0244(3) Uani 1 1 d . A .
H15A H 0.0083 0.4920 0.7396 0.037 Uiso 1 1 calc R . .
H15B H -0.1619 0.5504 0.7326 0.037 Uiso 1 1 calc R . .
H15C H -0.0310 0.5330 0.8566 0.037 Uiso 1 1 calc R . .
C16 C -0.4293(2) 0.72009(9) 0.43448(14) 0.0276(4) Uani 1 1 d . . .
H16A H -0.5032 0.7569 0.4698 0.041 Uiso 1 1 calc R . .
H16B H -0.4856 0.6731 0.4466 0.041 Uiso 1 1 calc R . .
H16C H -0.4362 0.7292 0.3496 0.041 Uiso 1 1 calc R . .

loop_
_atom_site_aniso_label
_atom_site_aniso_U_11
_atom_site_aniso_U_22
_atom_site_aniso_U_33
_atom_site_aniso_U_23
_atom_site_aniso_U_13
_atom_site_aniso_U_12
O1 0.0232(6) 0.0232(6) 0.0259(6) 0.0008(5) 0.0042(5) -0.0002(5)
O1A 0.043(6) 0.025(5) 0.037(6) -0.005(5) -0.013(5) 0.007(5)
O2 0.0284(6) 0.0229(5) 0.0201(5) 0.0000(4) 0.0063(4) 0.0032(4)
O3 0.0223(5) 0.0268(6) 0.0263(6) -0.0016(4) 0.0020(4) 0.0038(4)
O4 0.0190(5) 0.0284(6) 0.0176(5) 0.0041(4) -0.0017(4) -0.0017(4)
C1 0.0254(7) 0.0212(7) 0.0214(7) -0.0042(6) 0.0025(6) -0.0021(6)
C2 0.0267(7) 0.0203(7) 0.0282(8) -0.0037(6) 0.0060(6) 0.0023(6)
C3 0.0247(7) 0.0211(7) 0.0267(8) 0.0014(6) 0.0028(6) 0.0039(6)
C4 0.0204(7) 0.0183(7) 0.0198(7) 0.0006(5) 0.0005(5) 0.0011(5)
C5 0.0193(7) 0.0160(7) 0.0177(7) -0.0006(5) 0.0017(5) -0.0007(5)
C6 0.0205(6) 0.0165(7) 0.0166(7) 0.0001(5) -0.0005(5) 0.0009(5)
C7 0.0197(7) 0.0170(7) 0.0177(6) 0.0010(5) -0.0005(5) -0.0009(5)
C8 0.0207(7) 0.0210(7) 0.0168(7) 0.0019(5) 0.0009(5) 0.0009(5)
C9 0.0206(7) 0.0192(7) 0.0182(7) 0.0015(5) 0.0008(5) 0.0001(5)
C10 0.0207(7) 0.0188(7) 0.0179(7) -0.0016(5) -0.0005(5) -0.0010(5)
C11 0.0273(7) 0.0181(7) 0.0185(7) 0.0012(5) -0.0005(5) 0.0022(6)
C12 0.0297(8) 0.0225(8) 0.0346(9) -0.0012(6) 0.0020(6) 0.0033(6)
C13 0.0301(8) 0.0189(7) 0.0287(8) 0.0024(6) -0.0041(6) -0.0007(6)
C14 0.0312(8) 0.0266(8) 0.0206(7) 0.0022(6) -0.0007(6) 0.0073(6)
C15 0.0252(7) 0.0203(7) 0.0282(8) -0.0004(6) 0.0049(6) -0.0039(6)
C16 0.0205(7) 0.0390(9) 0.0216(7) 0.0058(6) -0.0029(6) -0.0032(6)

loop_
_atom_type_symbol
_atom_type_description
_atom_type_scat_dispersion_real
_atom_type_scat_dispersion_imag
_atom_type_scat_source
C C 0.0033 0.0016 'International Tables Vol C Tables 4.2.6.8 and 6.1.1.4'
H H 0.0000 0.0000 'International Tables Vol C Tables 4.2.6.8 and 6.1.1.4'
O O 0.0106 0.0060 'International Tables Vol C Tables 4.2.6.8 and 6.1.1.4'

loop_
_geom_angle_atom_site_label_1
_geom_angle_atom_site_label_2
_geom_angle_atom_site_label_3
_geom_angle
C2 O1 C1 61.16(10)
C2 O1A C1 66.8(6)
C6 O2 H2A 109.5
C8 O3 C12 108.17(11)
C8 O4 C16 111.92(11)
O1A C1 O1 108.3(5)
O1A C1 C2 56.4(5)
O1 C1 C2 58.67(9)
O1A C1 C10 119.5(6)
O1 C1 C10 118.00(12)
C2 C1 C10 121.68(13)
O1A C1 H1 71.4
O1 C1 H1 115.5
C2 C1 H1 115.5
C10 C1 H1 115.5
O1A C2 O1 109.9(6)
O1A C2 C1 56.7(5)
O1 C2 C1 60.17(10)
O1A C2 C3 121.1(6)
O1 C2 C3 114.76(13)
C1 C2 C3 120.46(13)
O1A C2 H2 71.3
O1 C2 H2 116.4
C1 C2 H2 116.4
C3 C2 H2 116.4
C2 C3 C4 112.85(12)
C2 C3 H3A 109.0
C4 C3 H3A 109.0
C2 C3 H3B 109.0
C4 C3 H3B 109.0
H3A C3 H3B 107.8
C3 C4 C14 109.78(12)
C3 C4 C5 111.98(11)
C14 C4 C5 113.15(12)
C3 C4 H4 107.2
C14 C4 H4 107.2
C5 C4 H4 107.2
C15 C5 C4 111.76(12)
C15 C5 C10 109.54(11)
C4 C5 C10 110.42(11)
C15 C5 C6 112.30(11)
C4 C5 C6 108.44(11)
C10 C5 C6 104.11(11)
O2 C6 C5 110.51(11)
O2 C6 C7 115.46(11)
C5 C6 C7 106.62(11)
O2 C6 H6 108.0
C5 C6 H6 108.0
C7 C6 H6 108.0
C11 C7 C9 115.84(12)
C11 C7 C8 101.23(11)
C9 C7 C8 115.03(11)
C11 C7 C6 112.85(11)
C9 C7 C6 101.73(11)
C8 C7 C6 110.57(11)
O3 C8 O4 110.92(11)
O3 C8 C7 105.68(11)
O4 C8 C7 108.48(11)
O3 C8 H8 110.5
O4 C8 H8 110.5
C7 C8 H8 110.5
C10 C9 C7 103.18(11)
C10 C9 H9A 111.1
C7 C9 H9A 111.1
C10 C9 H9B 111.1
C7 C9 H9B 111.1
H9A C9 H9B 109.1
C1 C10 C9 114.85(12)
C1 C10 C5 115.82(11)
C9 C10 C5 104.73(11)
C1 C10 H10 107.0
C9 C10 H10 107.0
C5 C10 H10 107.0
C13 C11 C12 125.48(14)
C13 C11 C7 127.12(14)
C12 C11 C7 107.39(12)
O3 C12 C11 105.83(12)
O3 C12 H12A 110.6
C11 C12 H12A 110.6
O3 C12 H12B 110.6
C11 C12 H12B 110.6
H12A C12 H12B 108.7
C11 C13 H13A 120.0
C11 C13 H13B 120.0
H13A C13 H13B 120.0
C4 C14 H14A 109.5
C4 C14 H14B 109.5
H14A C14 H14B 109.5
C4 C14 H14C 109.5
H14A C14 H14C 109.5
H14B C14 H14C 109.5
C5 C15 H15A 109.5
C5 C15 H15B 109.5
H15A C15 H15B 109.5
C5 C15 H15C 109.5
H15A C15 H15C 109.5
H15B C15 H15C 109.5
O4 C16 H16A 109.5
O4 C16 H16B 109.5
H16A C16 H16B 109.5
O4 C16 H16C 109.5
H16A C16 H16C 109.5
H16B C16 H16C 109.5

loop_
_geom_bond_atom_site_label_1
_geom_bond_atom_site_label_2
_geom_bond_distance
O1 C2 1.4324(19)
O1 C1 1.4548(18)
O1A C2 1.332(11)
O1A C1 1.336(12)
O2 C6 1.4144(18)
O2 H2A 0.8400
O3 C8 1.4144(18)
O3 C12 1.433(2)
O4 C8 1.4212(17)
O4 C16 1.4383(17)
C1 C2 1.469(2)
C1 C10 1.508(2)
C1 H1 1.0000
C2 C3 1.498(2)
C2 H2 1.0000
C3 C4 1.531(2)
C3 H3A 0.9900
C3 H3B 0.9900
C4 C14 1.532(2)
C4 C5 1.5502(18)
C4 H4 1.0000
C5 C15 1.535(2)
C5 C10 1.5573(19)
C5 C6 1.5657(19)
C6 C7 1.5721(19)
C6 H6 1.0000
C7 C11 1.517(2)
C7 C9 1.529(2)
C7 C8 1.5391(19)
C8 H8 1.0000
C9 C10 1.5292(19)
C9 H9A 0.9900
C9 H9B 0.9900
C10 H10 1.0000
C11 C13 1.324(2)
C11 C12 1.508(2)
C12 H12A 0.9900
C12 H12B 0.9900
C13 H13A 0.9500
C13 H13B 0.9500
C14 H14A 0.9800
C14 H14B 0.9800
C14 H14C 0.9800
C15 H15A 0.9800
C15 H15B 0.9800
C15 H15C 0.9800
C16 H16A 0.9800
C16 H16B 0.9800
C16 H16C 0.9800

loop_
_geom_torsion_atom_site_label_1
_geom_torsion_atom_site_label_2
_geom_torsion_atom_site_label_3
_geom_torsion_atom_site_label_4
_geom_torsion
C2 O1A C1 O1 28.7(6)
C2 O1A C1 C10 -110.4(4)
C2 O1 C1 O1A -27.9(6)
C2 O1 C1 C10 111.88(15)
C1 O1A C2 O1 -29.5(6)
C1 O1A C2 C3 108.2(5)
C1 O1 C2 O1A 28.3(6)
C1 O1 C2 C3 -112.28(14)
O1 C1 C2 O1A -147.7(7)
C10 C1 C2 O1A 106.6(7)
O1A C1 C2 O1 147.7(7)
C10 C1 C2 O1 -105.67(15)
O1A C1 C2 C3 -109.4(7)
O1 C1 C2 C3 102.88(15)
C10 C1 C2 C3 -2.8(2)
O1A C2 C3 C4 -88.1(6)
O1 C2 C3 C4 47.73(17)
C1 C2 C3 C4 -20.9(2)
C2 C3 C4 C14 178.71(13)
C2 C3 C4 C5 52.15(17)
C3 C4 C5 C15 63.11(15)
C14 C4 C5 C15 -61.61(16)
C3 C4 C5 C10 -59.09(15)
C14 C4 C5 C10 176.19(12)
C3 C4 C5 C6 -172.57(12)
C14 C4 C5 C6 62.71(15)
C15 C5 C6 O2 11.07(15)
C4 C5 C6 O2 -112.92(12)
C10 C5 C6 O2 129.49(11)
C15 C5 C6 C7 -115.13(12)
C4 C5 C6 C7 120.87(12)
C10 C5 C6 C7 3.28(13)
O2 C6 C7 C11 83.63(15)
C5 C6 C7 C11 -153.20(12)
O2 C6 C7 C9 -151.58(11)
C5 C6 C7 C9 -28.42(13)
O2 C6 C7 C8 -28.94(16)
C5 C6 C7 C8 94.23(13)
C12 O3 C8 O4 -82.07(13)
C12 O3 C8 C7 35.29(14)
C16 O4 C8 O3 -63.45(15)
C16 O4 C8 C7 -179.09(12)
C11 C7 C8 O3 -31.02(14)
C9 C7 C8 O3 -156.69(12)
C6 C7 C8 O3 88.81(13)
C11 C7 C8 O4 87.97(13)
C9 C7 C8 O4 -37.69(16)
C6 C7 C8 O4 -152.20(11)
C11 C7 C9 C10 165.81(11)
C8 C7 C9 C10 -76.49(14)
C6 C7 C9 C10 43.04(13)
O1A C1 C10 C9 -175.8(6)
O1 C1 C10 C9 48.90(17)
C2 C1 C10 C9 117.56(15)
O1A C1 C10 C5 61.8(6)
O1 C1 C10 C5 -73.46(16)
C2 C1 C10 C5 -4.80(19)
C7 C9 C10 C1 -170.35(11)
C7 C9 C10 C5 -42.17(13)
C15 C5 C10 C1 -88.75(14)
C4 C5 C10 C1 34.74(16)
C6 C5 C10 C1 150.95(12)
C15 C5 C10 C9 143.66(12)
C4 C5 C10 C9 -92.84(13)
C6 C5 C10 C9 23.37(13)
C9 C7 C11 C13 -37.2(2)
C8 C7 C11 C13 -162.31(15)
C6 C7 C11 C13 79.50(19)
C9 C7 C11 C12 141.43(13)
C8 C7 C11 C12 16.31(15)
C6 C7 C11 C12 -101.88(14)
C8 O3 C12 C11 -24.15(15)
C13 C11 C12 O3 -178.00(14)
C7 C11 C12 O3 3.35(16)
